data_7002460
loop_
_publ_author_name
'Howard, Ruth H.'
'Alonso-Moreno, Carlos'
'Broomfield, Lewis M.'
'Hughes, David L.'
'Wright, Joseph A.'
'Bochmann, Manfred'

_publ_section_title
;
 Synthesis and structures of complexes with axially chiral
 isoquinolinyl-naphtholate ligands
;
_journal_issue 40
_journal_name_full 'Dalton Transactions'
_journal_page_first 8667
_journal_page_last 8682
_journal_paper_doi 10.1039/b907982c
_journal_year 2009
_chemical_formula_moiety 'C54 H58 Cl2 N2 O2 Pt, 2(C7 H8)'
_chemical_formula_structural '[PtCl2{L(H)-H}2].2PhMe'
_chemical_formula_sum 'C68 H74 Cl2 N2 O2 Pt'
_chemical_formula_weight 1217.28
_space_group_IT_number 2
_symmetry_cell_setting triclinic
_symmetry_Int_Tables_number 2
_symmetry_space_group_name_Hall '-P 1'
_symmetry_space_group_name_H-M 'P -1'
_atom_sites_solution_hydrogens geom
_atom_sites_solution_primary direct
_atom_sites_solution_secondary difmap
_cell_angle_alpha 84.676(2)
_cell_angle_beta 77.397(2)
_cell_angle_gamma 74.396(2)
_cell_formula_units_Z 2
_cell_length_a 11.3200(4)
_cell_length_b 14.8220(6)
_cell_length_c 19.2990(7)
_cell_measurement_reflns_used 10509
_cell_measurement_temperature 120(2)
_cell_measurement_theta_max 27.48
_cell_measurement_theta_min 2.91
_cell_volume 3041.6(2)
_computing_cell_refinement 'DENZO (Otwinowski & Minor, 1997) & COLLECT (Hooft, R.W.W., 1998)'
_computing_data_collection 'COLLECT (Hooft, R.W.W., 1998)'
_computing_data_reduction 'DENZO (Otwinowski & Minor, 1997) & COLLECT (Hooft, R.W.W., 1998)'
_computing_molecular_graphics 'ORTEP-3 (Farrugia, 1997)'
_computing_publication_material
;
SHELXL-97 (Sheldrick, 2008), PLATON (Spek, 2003), WinGX (Farrugia, 1999)
and enCIFer (Allen <i>et al.</i>, 2004)
;
_computing_structure_refinement 'SHELXL-97 (Sheldrick, 2008)'
_computing_structure_solution 'SIR92 (Altomare <i>et al.</i>, 1993)'
_diffrn_ambient_temperature 120(2)
_diffrn_detector_area_resol_mean 9.091
_diffrn_measured_fraction_theta_full 0.967
_diffrn_measured_fraction_theta_max 0.967
_diffrn_measurement_device_type 'Bruker-Nonius 95mm CCD camera on \k-goniostat'
_diffrn_measurement_method '\f & \w scans'
_diffrn_radiation_monochromator graphite
_diffrn_radiation_probe x-ray
_diffrn_radiation_source 'Bruker-Nonius FR591 rotating anode'
_diffrn_radiation_type MoK\a
_diffrn_radiation_wavelength 0.71073
_diffrn_reflns_av_R_equivalents 0.0726
_diffrn_reflns_av_sigmaI/netI 0.0883
_diffrn_reflns_limit_h_max 13
_diffrn_reflns_limit_h_min -14
_diffrn_reflns_limit_k_max 19
_diffrn_reflns_limit_k_min -19
_diffrn_reflns_limit_l_max 25
_diffrn_reflns_limit_l_min -25
_diffrn_reflns_number 42554
_diffrn_reflns_theta_full 27.64
_diffrn_reflns_theta_max 27.64
_diffrn_reflns_theta_min 2.99
_diffrn_standards_number 0
_exptl_absorpt_coefficient_mu 2.439
_exptl_absorpt_correction_T_max 0.8675
_exptl_absorpt_correction_T_min 0.5814
_exptl_absorpt_correction_type multi-scan
_exptl_absorpt_process_details '(SADABS; Sheldrick, 2003)'
_exptl_crystal_colour colourless
_exptl_crystal_density_diffrn 1.329
_exptl_crystal_density_method 'not measured'
_exptl_crystal_description lath
_exptl_crystal_F_000 1248
_exptl_crystal_size_max 0.26
_exptl_crystal_size_mid 0.08
_exptl_crystal_size_min 0.06
_refine_diff_density_max 2.596
_refine_diff_density_min -0.914
_refine_diff_density_rms 0.175
_refine_ls_extinction_method none
_refine_ls_goodness_of_fit_ref 1.131
_refine_ls_hydrogen_treatment mixed
_refine_ls_matrix_type full
_refine_ls_number_parameters 715
_refine_ls_number_reflns 13692
_refine_ls_number_restraints 163
_refine_ls_restrained_S_all 1.126
_refine_ls_R_factor_all 0.1230
_refine_ls_R_factor_gt 0.0863
_refine_ls_shift/su_max 0.001
_refine_ls_shift/su_mean 0.000
_refine_ls_structure_factor_coef Fsqd
_refine_ls_weighting_details 'calc w=1/[\s^2^(Fo^2^)+(0.0000P)^2^+36.2575P] where P=(Fo^2^+2Fc^2^)/3'
_refine_ls_weighting_scheme calc
_refine_ls_wR_factor_gt 0.1583
_refine_ls_wR_factor_ref 0.1784
_reflns_number_gt 10404
_reflns_number_total 13692
_reflns_threshold_expression >2\s(I)
_cod_data_source_file b907982c.txt
_cod_data_source_block 11
_cod_database_code 7002460

loop_
_symmetry_equiv_pos_as_xyz
'x, y, z'
'-x, -y, -z'

loop_
_atom_site_label
_atom_site_type_symbol
_atom_site_fract_x
_atom_site_fract_y
_atom_site_fract_z
_atom_site_U_iso_or_equiv
_atom_site_adp_type
_atom_site_occupancy
_atom_site_symmetry_multiplicity
_atom_site_calc_flag
_atom_site_refinement_flags
_atom_site_disorder_assembly
_atom_site_disorder_group
Pt1 Pt 0.82360(3) 0.00323(3) 0.258150(18) 0.03467(11) Uani 1 1 d . . .
Cl1 Cl 0.6199(2) 0.08843(16) 0.26681(12) 0.0419(5) Uani 1 1 d . . .
Cl2 Cl 1.0307(2) -0.07854(17) 0.25041(12) 0.0420(5) Uani 1 1 d D . .
N1 N 0.8539(6) 0.0476(5) 0.1553(4) 0.0326(16) Uani 1 1 d . . .
O1 O 1.1443(6) 0.0661(5) 0.1516(3) 0.0418(15) Uani 1 1 d D . .
C1 C 0.9434(8) 0.1714(6) 0.1799(4) 0.0325(18) Uani 1 1 d . . .
C2 C 1.0677(8) 0.1453(6) 0.1847(4) 0.0351(19) Uani 1 1 d . . .
C3 C 1.1190(8) 0.1995(6) 0.2221(5) 0.037(2) Uani 1 1 d . . .
C4 C 1.0381(8) 0.2766(7) 0.2543(5) 0.039(2) Uani 1 1 d . . .
H4 H 1.0705 0.3136 0.2793 0.047 Uiso 1 1 calc R . .
C5 C 0.9076(8) 0.3054(6) 0.2531(4) 0.0318(18) Uani 1 1 d . . .
C6 C 0.8263(8) 0.3840(6) 0.2890(5) 0.038(2) Uani 1 1 d . . .
H6 H 0.8590 0.4188 0.3156 0.045 Uiso 1 1 calc R . .
C7 C 0.7012(8) 0.4118(6) 0.2871(4) 0.037(2) Uani 1 1 d . . .
C8 C 0.6562(8) 0.3575(6) 0.2473(5) 0.0356(19) Uani 1 1 d . . .
H8 H 0.5697 0.3751 0.2457 0.043 Uiso 1 1 calc R . .
C9 C 0.7309(8) 0.2813(6) 0.2114(5) 0.037(2) Uani 1 1 d . . .
H9 H 0.6968 0.2481 0.1844 0.044 Uiso 1 1 calc R . .
C10 C 0.8599(8) 0.2513(6) 0.2142(4) 0.0323(18) Uani 1 1 d . . .
C11 C 0.9013(7) 0.1198(6) 0.1300(4) 0.0330(19) Uani 1 1 d . . .
C12 C 0.9136(8) 0.1484(6) 0.0581(4) 0.037(2) Uani 1 1 d . . .
C13 C 0.9657(8) 0.2235(6) 0.0298(5) 0.038(2) Uani 1 1 d . . .
H13 H 0.9945 0.2558 0.0604 0.045 Uiso 1 1 calc R . .
C14 C 0.9759(10) 0.2512(8) -0.0398(5) 0.050(2) Uani 1 1 d . . .
H14 H 1.0122 0.3017 -0.0577 0.060 Uiso 1 1 calc R . .
C15 C 0.9312(10) 0.2034(7) -0.0862(5) 0.049(2) Uani 1 1 d . . .
H15 H 0.9376 0.2225 -0.1349 0.058 Uiso 1 1 calc R . .
C16 C 0.8802(9) 0.1316(7) -0.0609(5) 0.043(2) Uani 1 1 d . . .
H16 H 0.8510 0.1007 -0.0921 0.052 Uiso 1 1 calc R . .
C17 C 0.8695(8) 0.1016(6) 0.0111(4) 0.0351(19) Uani 1 1 d . . .
C18 C 0.8188(8) 0.0256(6) 0.0414(5) 0.0347(19) Uani 1 1 d . . .
H18 H 0.7887 -0.0080 0.0125 0.042 Uiso 1 1 calc R . .
C19 C 0.8131(8) 0.0011(6) 0.1104(4) 0.0353(19) Uani 1 1 d . . .
H19 H 0.7796 -0.0505 0.1291 0.042 Uiso 1 1 calc R . .
C30 C 1.2575(9) 0.1726(7) 0.2243(5) 0.044(2) Uani 1 1 d . . .
C31 C 1.2926(9) 0.2436(7) 0.2644(6) 0.053(3) Uani 1 1 d . . .
H31A H 1.2674 0.3064 0.2427 0.079 Uiso 1 1 calc R . .
H31B H 1.3833 0.2261 0.2617 0.079 Uiso 1 1 calc R . .
H31C H 1.2494 0.2434 0.3142 0.079 Uiso 1 1 calc R . .
C32 C 1.3384(9) 0.1670(9) 0.1490(6) 0.057(3) Uani 1 1 d . . .
H32A H 1.3233 0.1183 0.1235 0.086 Uiso 1 1 calc R . .
H32B H 1.4270 0.1515 0.1518 0.086 Uiso 1 1 calc R . .
H32C H 1.3164 0.2276 0.1235 0.086 Uiso 1 1 calc R . .
C33 C 1.2883(9) 0.0773(8) 0.2654(6) 0.056(3) Uani 1 1 d . . .
H33A H 1.2358 0.0823 0.3132 0.085 Uiso 1 1 calc R . .
H33B H 1.3768 0.0604 0.2689 0.085 Uiso 1 1 calc R . .
H33C H 1.2720 0.0290 0.2402 0.085 Uiso 1 1 calc R . .
C70 C 0.6116(9) 0.4983(7) 0.3255(5) 0.048(2) Uani 1 1 d . . .
C71 C 0.6762(11) 0.5446(8) 0.3684(6) 0.063(3) Uani 1 1 d . . .
H71A H 0.7122 0.4988 0.4031 0.095 Uiso 1 1 calc R . .
H71B H 0.6150 0.5975 0.3933 0.095 Uiso 1 1 calc R . .
H71C H 0.7430 0.5671 0.3363 0.095 Uiso 1 1 calc R . .
C72 C 0.5586(10) 0.5690(7) 0.2700(6) 0.058(3) Uani 1 1 d . . .
H72A H 0.6269 0.5898 0.2380 0.087 Uiso 1 1 calc R . .
H72B H 0.4981 0.6231 0.2939 0.087 Uiso 1 1 calc R . .
H72C H 0.5168 0.5394 0.2426 0.087 Uiso 1 1 calc R . .
C73 C 0.5037(10) 0.4677(8) 0.3778(6) 0.060(3) Uani 1 1 d . . .
H73A H 0.4625 0.4354 0.3520 0.089 Uiso 1 1 calc R . .
H73B H 0.4428 0.5231 0.3997 0.089 Uiso 1 1 calc R . .
H73C H 0.5376 0.4252 0.4149 0.089 Uiso 1 1 calc R . .
N11 N 0.7767(7) -0.0448(6) 0.3595(3) 0.0376(17) Uani 1 1 d . . .
O11 O 1.0003(8) -0.2680(6) 0.3665(4) 0.063(2) Uani 1 1 d D . .
C101 C 0.8170(9) -0.2050(7) 0.3183(5) 0.045(2) Uani 1 1 d . . .
C102 C 0.9309(9) -0.2676(7) 0.3182(4) 0.041(2) Uani 1 1 d . . .
C103 C 0.9776(9) -0.3411(8) 0.2654(6) 0.050(3) Uani 1 1 d . . .
C104 C 0.9072(10) -0.3384(7) 0.2168(5) 0.047(3) Uani 1 1 d . . .
H104 H 0.9371 -0.3849 0.1820 0.057 Uiso 1 1 calc R . .
C105 C 0.7921(9) -0.2718(6) 0.2135(5) 0.043(2) Uani 1 1 d . . .
C106 C 0.7269(9) -0.2695(6) 0.1613(5) 0.042(2) Uani 1 1 d . . .
H106 H 0.7629 -0.3125 0.1242 0.051 Uiso 1 1 calc R . .
C107 C 0.6075(10) -0.2059(7) 0.1594(4) 0.044(2) Uani 1 1 d . . .
C108 C 0.5633(11) -0.1436(8) 0.2160(5) 0.053(3) Uani 1 1 d . . .
H108 H 0.4847 -0.0992 0.2175 0.063 Uiso 1 1 calc R . .
C109 C 0.6257(9) -0.1433(7) 0.2678(4) 0.039(2) Uani 1 1 d . . .
H109 H 0.5882 -0.1003 0.3047 0.047 Uiso 1 1 calc R . .
C110 C 0.7441(10) -0.2043(7) 0.2695(5) 0.045(2) Uani 1 1 d . . .
C111 C 0.7667(10) -0.1316(7) 0.3751(5) 0.048(3) Uani 1 1 d . . .
C112 C 0.7394(9) 0.0198(7) 0.4122(5) 0.046(2) Uani 1 1 d . . .
H112 H 0.7509 0.0810 0.4009 0.055 Uiso 1 1 calc R . .
C113 C 0.6870(9) -0.0017(8) 0.4794(5) 0.050(3) Uani 1 1 d . . .
H113 H 0.6643 0.0437 0.5149 0.060 Uiso 1 1 calc R . .
C114 C 0.6659(9) -0.0912(8) 0.4970(5) 0.048(2) Uani 1 1 d . . .
C115 C 0.6034(10) -0.1178(9) 0.5649(5) 0.059(3) Uani 1 1 d . . .
H115 H 0.5736 -0.0737 0.6015 0.070 Uiso 1 1 calc R . .
C116 C 0.5858(12) -0.2050(10) 0.5781(6) 0.073(4) Uani 1 1 d . . .
H116 H 0.5374 -0.2198 0.6223 0.088 Uiso 1 1 calc R . .
C117 C 0.6382(15) -0.2735(11) 0.5272(6) 0.089(5) Uani 1 1 d . . .
H117 H 0.6298 -0.3356 0.5379 0.107 Uiso 1 1 calc R . .
C118 C 0.7017(12) -0.2508(9) 0.4621(6) 0.069(3) Uani 1 1 d . . .
H118 H 0.7384 -0.2978 0.4279 0.083 Uiso 1 1 calc R . .
C119 C 0.7133(10) -0.1597(8) 0.4451(5) 0.052(3) Uani 1 1 d . . .
C130 C 1.1007(11) -0.4118(8) 0.2653(6) 0.055(3) Uani 1 1 d . . .
C131 C 1.2107(11) -0.3642(9) 0.2529(7) 0.069(3) Uani 1 1 d . . .
H13A H 1.2030 -0.3176 0.2136 0.104 Uiso 1 1 calc R . .
H13B H 1.2904 -0.4118 0.2412 0.104 Uiso 1 1 calc R . .
H13C H 1.2081 -0.3333 0.2962 0.104 Uiso 1 1 calc R . .
C132 C 1.1353(11) -0.4835(8) 0.2058(7) 0.067(3) Uani 1 1 d . . .
H13D H 1.0689 -0.5161 0.2109 0.101 Uiso 1 1 calc R . .
H13E H 1.2145 -0.5292 0.2095 0.101 Uiso 1 1 calc R . .
H13F H 1.1443 -0.4505 0.1593 0.101 Uiso 1 1 calc R . .
C133 C 1.1005(12) -0.4715(9) 0.3368(7) 0.071(3) Uani 1 1 d . . .
H13G H 1.0928 -0.4309 0.3757 0.106 Uiso 1 1 calc R . .
H13H H 1.1789 -0.5209 0.3329 0.106 Uiso 1 1 calc R . .
H13I H 1.0296 -0.5001 0.3463 0.106 Uiso 1 1 calc R . .
C170 C 0.5370(11) -0.2017(8) 0.1014(6) 0.056(3) Uani 1 1 d . . .
C171 C 0.5146(15) -0.1025(9) 0.0664(8) 0.086(4) Uani 1 1 d . . .
H17A H 0.4878 -0.0559 0.1033 0.129 Uiso 1 1 calc R . .
H17B H 0.4494 -0.0934 0.0385 0.129 Uiso 1 1 calc R . .
H17C H 0.5924 -0.0950 0.0351 0.129 Uiso 1 1 calc R . .
C172 C 0.6051(12) -0.2720(9) 0.0442(6) 0.070(3) Uani 1 1 d . . .
H17D H 0.6891 -0.2632 0.0251 0.105 Uiso 1 1 calc R . .
H17E H 0.5582 -0.2623 0.0059 0.105 Uiso 1 1 calc R . .
H17F H 0.6120 -0.3357 0.0647 0.105 Uiso 1 1 calc R . .
C173 C 0.4099(11) -0.2218(10) 0.1359(7) 0.072(4) Uani 1 1 d . . .
H17G H 0.4238 -0.2858 0.1564 0.108 Uiso 1 1 calc R . .
H17H H 0.3589 -0.2150 0.0998 0.108 Uiso 1 1 calc R . .
H17I H 0.3662 -0.1773 0.1734 0.108 Uiso 1 1 calc R . .
C201 C 0.831(4) 0.4685(16) 0.0912(15) 0.110(10) Uani 0.50 1 d PDU A -1
H20A H 0.8441 0.4896 0.1350 0.164 Uiso 0.50 1 calc PR A -1
H20B H 0.8467 0.4001 0.0938 0.164 Uiso 0.50 1 calc PR A -1
H20C H 0.7453 0.4971 0.0854 0.164 Uiso 0.50 1 calc PR A -1
C202 C 0.901(2) 0.4906(11) 0.0428(11) 0.135(7) Uani 0.50 1 d PDU A -1
C203 C 1.005(3) 0.4467(16) 0.0719(14) 0.176(10) Uani 1 1 d DU . .
H203 H 1.0066 0.4138 0.1165 0.211 Uiso 1 1 calc R B .
C204 C 0.897(3) 0.5382(12) -0.0211(11) 0.138(8) Uani 1 1 d DU . .
H204 H 0.8160 0.5639 -0.0315 0.166 Uiso 1 1 calc R B .
C205 C 0.901(2) 0.4906(11) 0.0428(11) 0.135(7) Uani 0.50 1 d PDU B -1
H205 H 0.8223 0.4872 0.0711 0.162 Uiso 0.50 1 calc PR B -1
C301 C 0.3950(18) 0.6322(16) 0.9619(11) 0.128(6) Uani 0.50 1 d PDU C -1
H30A H 0.3087 0.6287 0.9653 0.191 Uiso 0.50 1 calc PR C -1
H30B H 0.4317 0.6453 0.9124 0.191 Uiso 0.50 1 calc PR C -1
H30C H 0.3953 0.6825 0.9915 0.191 Uiso 0.50 1 calc PR C -1
C302 C 0.499(2) 0.5727(18) 0.9193(17) 0.122(8) Uani 0.50 1 d PDU D -1
H302 H 0.5257 0.5918 0.8713 0.147 Uiso 0.50 1 calc PR D -1
C303 C 0.5646(15) 0.4865(16) 0.9451(8) 0.108(5) Uani 0.50 1 d PDU . .
H303 H 0.6326 0.4500 0.9129 0.130 Uiso 0.50 1 calc PR D .
C304 C 0.370(3) 0.589(3) 1.0305(16) 0.120(10) Uani 0.50 1 d PDU . .
H304 H 0.2958 0.6199 1.0618 0.143 Uiso 0.50 1 calc PR D .
C305 C 0.462(2) 0.551(2) 0.9846(14) 0.096(7) Uani 0.50 1 d PDU . .
C306 C 0.3950(18) 0.6322(16) 0.9619(11) 0.128(6) Uani 0.50 1 d PDU D -1
H306 H 0.3491 0.6918 0.9471 0.153 Uiso 0.50 1 calc PR D -1
C307 C 0.5646(15) 0.4865(16) 0.9451(8) 0.108(5) Uani 0.50 1 d PDU . .
H307 H 0.5870 0.5008 0.8958 0.130 Uiso 0.50 1 calc PR . .
C401 C 0.004(2) 0.1526(15) 0.4384(12) 0.158(9) Uani 1 1 d . . .
H40A H 0.0622 0.0944 0.4511 0.237 Uiso 1 1 calc R . .
H40B H 0.0444 0.2044 0.4339 0.237 Uiso 1 1 calc R . .
H40C H -0.0176 0.1458 0.3931 0.237 Uiso 1 1 calc R . .
C402 C -0.1093(18) 0.1724(11) 0.4939(9) 0.095(5) Uani 1 1 d . . .
C403 C -0.1148(19) 0.1264(10) 0.5589(9) 0.092(5) Uani 1 1 d . . .
H403 H -0.0422 0.0821 0.5691 0.110 Uiso 1 1 calc R . .
C404 C -0.227(2) 0.1434(14) 0.6112(10) 0.113(7) Uani 1 1 d . . .
H404 H -0.2286 0.1127 0.6567 0.136 Uiso 1 1 calc R . .
C405 C -0.329(2) 0.2032(13) 0.5952(10) 0.117(7) Uani 1 1 d . . .
H405 H -0.4047 0.2147 0.6297 0.141 Uiso 1 1 calc R . .
C406 C -0.3261(18) 0.2488(10) 0.5295(9) 0.102(5) Uani 1 1 d . . .
H406 H -0.4000 0.2919 0.5197 0.123 Uiso 1 1 calc R . .
C407 C -0.2193(15) 0.2334(10) 0.4782(9) 0.089(4) Uani 1 1 d . . .
H407 H -0.2195 0.2635 0.4326 0.107 Uiso 1 1 calc R . .
H1 H 1.122(13) 0.024(7) 0.137(4) 0.107 Uiso 1 1 d D . .
H11 H 1.008(14) -0.212(4) 0.356(7) 0.107 Uiso 1 1 d D . .

loop_
_atom_site_aniso_label
_atom_site_aniso_U_11
_atom_site_aniso_U_22
_atom_site_aniso_U_33
_atom_site_aniso_U_23
_atom_site_aniso_U_13
_atom_site_aniso_U_12
Pt1 0.03561(18) 0.0424(2) 0.02706(16) -0.00775(12) -0.00115(12) -0.01371(14)
Cl1 0.0336(11) 0.0446(13) 0.0446(12) -0.0076(10) 0.0017(9) -0.0106(10)
Cl2 0.0370(11) 0.0547(15) 0.0364(11) 0.0034(10) -0.0087(9) -0.0160(11)
N1 0.031(4) 0.037(4) 0.031(4) -0.005(3) -0.006(3) -0.009(3)
O1 0.036(3) 0.045(4) 0.045(4) -0.012(3) -0.006(3) -0.008(3)
C1 0.035(4) 0.030(5) 0.032(4) -0.005(3) -0.007(4) -0.006(4)
C2 0.037(5) 0.035(5) 0.028(4) -0.004(3) 0.002(4) -0.007(4)
C3 0.032(4) 0.042(5) 0.036(5) -0.002(4) -0.007(4) -0.010(4)
C4 0.035(5) 0.051(6) 0.037(5) -0.003(4) -0.012(4) -0.017(4)
C5 0.034(4) 0.030(4) 0.030(4) -0.001(3) -0.004(3) -0.008(4)
C6 0.044(5) 0.037(5) 0.035(5) -0.005(4) -0.004(4) -0.017(4)
C7 0.039(5) 0.038(5) 0.030(4) 0.006(4) 0.004(4) -0.014(4)
C8 0.033(4) 0.036(5) 0.042(5) -0.002(4) -0.007(4) -0.015(4)
C9 0.038(5) 0.035(5) 0.040(5) -0.003(4) -0.007(4) -0.014(4)
C10 0.037(5) 0.037(5) 0.025(4) 0.006(3) -0.006(3) -0.016(4)
C11 0.020(4) 0.039(5) 0.035(4) -0.007(4) -0.004(3) 0.000(4)
C12 0.029(4) 0.046(5) 0.029(4) -0.004(4) 0.003(3) -0.004(4)
C13 0.036(5) 0.042(5) 0.034(5) -0.003(4) -0.006(4) -0.010(4)
C14 0.056(6) 0.056(6) 0.036(5) 0.002(4) 0.002(4) -0.021(5)
C15 0.061(6) 0.051(6) 0.026(4) 0.005(4) -0.005(4) -0.006(5)
C16 0.043(5) 0.051(6) 0.027(4) -0.005(4) -0.004(4) 0.001(5)
C17 0.027(4) 0.042(5) 0.031(4) -0.010(4) -0.002(3) 0.001(4)
C18 0.030(4) 0.039(5) 0.040(5) -0.013(4) -0.009(4) -0.012(4)
C19 0.035(5) 0.043(5) 0.034(4) -0.005(4) -0.009(4) -0.017(4)
C30 0.036(5) 0.048(6) 0.053(6) -0.004(4) -0.014(4) -0.013(4)
C31 0.044(6) 0.050(6) 0.066(7) -0.008(5) -0.025(5) -0.001(5)
C32 0.034(5) 0.081(8) 0.058(7) -0.007(6) -0.004(5) -0.020(5)
C33 0.039(5) 0.069(8) 0.067(7) -0.013(6) -0.021(5) -0.012(5)
C70 0.044(5) 0.042(6) 0.052(6) -0.013(4) 0.008(5) -0.012(5)
C71 0.062(7) 0.055(7) 0.074(8) -0.034(6) 0.002(6) -0.020(6)
C72 0.051(6) 0.043(6) 0.077(8) -0.003(5) -0.006(6) -0.011(5)
C73 0.049(6) 0.058(7) 0.060(7) -0.007(5) 0.017(5) -0.015(5)
N11 0.040(4) 0.052(5) 0.022(3) -0.007(3) -0.002(3) -0.016(4)
O11 0.071(5) 0.069(5) 0.050(4) -0.005(4) -0.012(4) -0.018(5)
C101 0.047(6) 0.056(6) 0.032(5) 0.011(4) 0.001(4) -0.022(5)
C102 0.052(6) 0.053(6) 0.024(4) 0.001(4) -0.009(4) -0.021(5)
C103 0.039(5) 0.057(7) 0.053(6) 0.011(5) -0.002(5) -0.019(5)
C104 0.066(7) 0.063(7) 0.029(5) 0.008(4) -0.008(4) -0.050(6)
C105 0.050(6) 0.031(5) 0.041(5) 0.000(4) 0.005(4) -0.011(4)
C106 0.040(5) 0.039(5) 0.042(5) -0.007(4) 0.012(4) -0.015(4)
C107 0.065(6) 0.047(6) 0.024(4) 0.003(4) -0.003(4) -0.029(5)
C108 0.060(7) 0.056(7) 0.053(6) 0.005(5) -0.016(5) -0.029(5)
C109 0.045(5) 0.050(6) 0.027(4) -0.002(4) -0.004(4) -0.020(5)
C110 0.054(6) 0.048(6) 0.030(5) 0.009(4) 0.003(4) -0.019(5)
C111 0.059(6) 0.058(7) 0.027(5) -0.009(4) 0.009(4) -0.027(5)
C112 0.050(6) 0.052(6) 0.036(5) -0.015(4) -0.015(4) -0.002(5)
C113 0.043(5) 0.075(8) 0.027(5) -0.018(5) -0.015(4) 0.007(5)
C114 0.042(5) 0.068(7) 0.030(5) -0.010(5) -0.002(4) -0.008(5)
C115 0.047(6) 0.090(9) 0.025(5) -0.010(5) -0.002(4) 0.003(6)
C116 0.081(9) 0.100(11) 0.036(6) -0.002(6) 0.011(6) -0.038(8)
C117 0.126(12) 0.105(11) 0.052(7) -0.007(7) 0.016(8) -0.081(10)
C118 0.092(9) 0.078(9) 0.037(6) -0.002(5) 0.007(6) -0.036(7)
C119 0.059(6) 0.065(7) 0.029(5) -0.008(4) 0.011(4) -0.023(6)
C130 0.068(7) 0.050(6) 0.051(6) 0.005(5) -0.008(5) -0.028(6)
C131 0.054(7) 0.068(8) 0.091(9) -0.011(7) -0.015(6) -0.022(6)
C132 0.062(7) 0.061(8) 0.080(8) 0.005(6) -0.018(6) -0.017(6)
C133 0.077(8) 0.063(8) 0.079(9) 0.011(6) -0.032(7) -0.021(7)
C170 0.059(7) 0.065(7) 0.051(6) 0.007(5) -0.016(5) -0.025(6)
C171 0.117(12) 0.064(9) 0.089(10) 0.024(7) -0.052(9) -0.028(8)
C172 0.079(8) 0.077(9) 0.056(7) -0.014(6) -0.025(6) -0.012(7)
C173 0.055(7) 0.096(10) 0.074(8) 0.000(7) -0.027(6) -0.024(7)
C201 0.27(3) 0.030(12) 0.084(16) 0.024(12) -0.107(17) -0.080(18)
C202 0.26(2) 0.065(10) 0.101(11) -0.033(8) -0.057(13) -0.051(11)
C203 0.33(3) 0.094(14) 0.134(17) -0.028(13) -0.121(18) -0.040(17)
C204 0.26(2) 0.066(10) 0.115(13) -0.034(9) -0.091(15) -0.024(13)
C205 0.26(2) 0.065(10) 0.101(11) -0.033(8) -0.057(13) -0.051(11)
C301 0.103(12) 0.170(16) 0.122(12) -0.021(11) -0.043(10) -0.034(9)
C302 0.105(16) 0.20(2) 0.080(13) -0.020(13) -0.044(11) -0.038(13)
C303 0.087(10) 0.175(15) 0.069(9) -0.035(9) -0.010(7) -0.039(9)
C304 0.086(18) 0.15(2) 0.119(16) -0.031(16) -0.014(15) -0.021(18)
C305 0.074(13) 0.166(18) 0.063(12) -0.037(12) -0.031(10) -0.031(11)
C306 0.103(12) 0.170(16) 0.122(12) -0.021(11) -0.043(10) -0.034(9)
C307 0.087(10) 0.175(15) 0.069(9) -0.035(9) -0.010(7) -0.039(9)
C401 0.136(18) 0.131(18) 0.17(2) -0.013(15) 0.025(16) -0.013(15)
C402 0.120(14) 0.086(11) 0.085(11) -0.006(9) -0.024(10) -0.036(10)
C403 0.149(16) 0.069(9) 0.091(11) 0.030(8) -0.061(11) -0.065(10)
C404 0.20(2) 0.100(14) 0.087(12) 0.035(10) -0.074(14) -0.087(15)
C405 0.18(2) 0.085(13) 0.089(13) -0.015(10) -0.002(13) -0.051(14)
C406 0.127(15) 0.055(9) 0.105(13) 0.005(8) -0.017(11) 0.002(9)
C407 0.088(10) 0.068(9) 0.092(11) 0.003(8) -0.024(9) 0.014(8)

loop_
_atom_type_symbol
_atom_type_description
_atom_type_scat_dispersion_real
_atom_type_scat_dispersion_imag
_atom_type_scat_source
C C 0.0033 0.0016 'International Tables Vol C Tables 4.2.6.8 and 6.1.1.4'
H H 0.0000 0.0000 'International Tables Vol C Tables 4.2.6.8 and 6.1.1.4'
Cl Cl 0.1484 0.1585 'International Tables Vol C Tables 4.2.6.8 and 6.1.1.4'
N N 0.0061 0.0033 'International Tables Vol C Tables 4.2.6.8 and 6.1.1.4'
O O 0.0106 0.0060 'International Tables Vol C Tables 4.2.6.8 and 6.1.1.4'
Pt Pt -1.7033 8.3905 'International Tables Vol C Tables 4.2.6.8 and 6.1.1.4'

loop_
_geom_angle_atom_site_label_1
_geom_angle_atom_site_label_2
_geom_angle_atom_site_label_3
_geom_angle
_geom_angle_site_symmetry_1
_geom_angle_site_symmetry_3
_geom_angle_publ_flag
N1 Pt1 N11 173.9(3) . . ?
N1 Pt1 Cl1 87.5(2) . . ?
N11 Pt1 Cl1 88.4(2) . . ?
N1 Pt1 Cl2 92.5(2) . . ?
N11 Pt1 Cl2 91.7(2) . . ?
Cl1 Pt1 Cl2 178.16(9) . . ?
C11 N1 C19 119.5(7) . . ?
C11 N1 Pt1 125.4(6) . . ?
C19 N1 Pt1 114.9(6) . . ?
C2 O1 H1 127(10) . . ?
C2 C1 C10 121.1(8) . . ?
C2 C1 C11 118.2(7) . . ?
C10 C1 C11 120.3(7) . . ?
O1 C2 C1 118.8(8) . . ?
O1 C2 C3 119.5(8) . . ?
C1 C2 C3 121.6(8) . . ?
C4 C3 C2 116.7(8) . . ?
C4 C3 C30 122.1(8) . . ?
C2 C3 C30 121.2(8) . . ?
C3 C4 C5 124.2(8) . . ?
C3 C4 H4 117.9 . . ?
C5 C4 H4 117.9 . . ?
C6 C5 C10 119.8(8) . . ?
C6 C5 C4 122.4(8) . . ?
C10 C5 C4 117.8(8) . . ?
C7 C6 C5 122.2(8) . . ?
C7 C6 H6 118.9 . . ?
C5 C6 H6 118.9 . . ?
C6 C7 C8 117.0(8) . . ?
C6 C7 C70 122.7(8) . . ?
C8 C7 C70 120.3(8) . . ?
C9 C8 C7 123.1(8) . . ?
C9 C8 H8 118.5 . . ?
C7 C8 H8 118.5 . . ?
C8 C9 C10 120.1(8) . . ?
C8 C9 H9 119.9 . . ?
C10 C9 H9 119.9 . . ?
C1 C10 C9 123.6(8) . . ?
C1 C10 C5 118.5(8) . . ?
C9 C10 C5 117.8(8) . . ?
N1 C11 C12 121.4(8) . . ?
N1 C11 C1 119.1(7) . . ?
C12 C11 C1 119.5(8) . . ?
C11 C12 C13 122.4(8) . . ?
C11 C12 C17 119.6(8) . . ?
C13 C12 C17 118.0(8) . . ?
C14 C13 C12 121.9(9) . . ?
C14 C13 H13 119.1 . . ?
C12 C13 H13 119.1 . . ?
C13 C14 C15 119.3(9) . . ?
C13 C14 H14 120.3 . . ?
C15 C14 H14 120.3 . . ?
C16 C15 C14 120.4(9) . . ?
C16 C15 H15 119.8 . . ?
C14 C15 H15 119.8 . . ?
C15 C16 C17 121.1(9) . . ?
C15 C16 H16 119.4 . . ?
C17 C16 H16 119.4 . . ?
C16 C17 C18 124.4(8) . . ?
C16 C17 C12 119.3(9) . . ?
C18 C17 C12 116.3(8) . . ?
C19 C18 C17 120.6(8) . . ?
C19 C18 H18 119.7 . . ?
C17 C18 H18 119.7 . . ?
C18 C19 N1 122.5(8) . . ?
C18 C19 H19 118.7 . . ?
N1 C19 H19 118.7 . . ?
C3 C30 C32 111.1(8) . . ?
C3 C30 C31 112.1(8) . . ?
C32 C30 C31 107.6(8) . . ?
C3 C30 C33 108.7(8) . . ?
C32 C30 C33 110.7(9) . . ?
C31 C30 C33 106.6(8) . . ?
C30 C31 H31A 109.5 . . ?
C30 C31 H31B 109.5 . . ?
H31A C31 H31B 109.5 . . ?
C30 C31 H31C 109.5 . . ?
H31A C31 H31C 109.5 . . ?
H31B C31 H31C 109.5 . . ?
C30 C32 H32A 109.5 . . ?
C30 C32 H32B 109.5 . . ?
H32A C32 H32B 109.5 . . ?
C30 C32 H32C 109.5 . . ?
H32A C32 H32C 109.5 . . ?
H32B C32 H32C 109.5 . . ?
C30 C33 H33A 109.5 . . ?
C30 C33 H33B 109.5 . . ?
H33A C33 H33B 109.5 . . ?
C30 C33 H33C 109.5 . . ?
H33A C33 H33C 109.5 . . ?
H33B C33 H33C 109.5 . . ?
C71 C70 C72 109.5(9) . . ?
C71 C70 C7 112.4(8) . . ?
C72 C70 C7 108.6(8) . . ?
C71 C70 C73 107.6(9) . . ?
C72 C70 C73 109.8(9) . . ?
C7 C70 C73 109.0(8) . . ?
C70 C71 H71A 109.5 . . ?
C70 C71 H71B 109.5 . . ?
H71A C71 H71B 109.5 . . ?
C70 C71 H71C 109.5 . . ?
H71A C71 H71C 109.5 . . ?
H71B C71 H71C 109.5 . . ?
C70 C72 H72A 109.5 . . ?
C70 C72 H72B 109.5 . . ?
H72A C72 H72B 109.5 . . ?
C70 C72 H72C 109.5 . . ?
H72A C72 H72C 109.5 . . ?
H72B C72 H72C 109.5 . . ?
C70 C73 H73A 109.5 . . ?
C70 C73 H73B 109.5 . . ?
H73A C73 H73B 109.5 . . ?
C70 C73 H73C 109.5 . . ?
H73A C73 H73C 109.5 . . ?
H73B C73 H73C 109.5 . . ?
C111 N11 C112 119.8(8) . . ?
C111 N11 Pt1 122.3(6) . . ?
C112 N11 Pt1 117.3(7) . . ?
C102 O11 H11 96(9) . . ?
C102 C101 C110 123.6(9) . . ?
C102 C101 C111 119.0(9) . . ?
C110 C101 C111 117.4(9) . . ?
O11 C102 C101 122.9(9) . . ?
O11 C102 C103 117.7(9) . . ?
C101 C102 C103 119.2(9) . . ?
C104 C103 C102 116.6(10) . . ?
C104 C103 C130 123.1(10) . . ?
C102 C103 C130 120.2(9) . . ?
C103 C104 C105 125.3(10) . . ?
C103 C104 H104 117.3 . . ?
C105 C104 H104 117.3 . . ?
C106 C105 C104 123.0(9) . . ?
C106 C105 C110 120.4(9) . . ?
C104 C105 C110 116.6(9) . . ?
C105 C106 C107 123.6(8) . . ?
C105 C106 H106 118.2 . . ?
C107 C106 H106 118.2 . . ?
C108 C107 C106 113.9(9) . . ?
C108 C107 C170 122.2(10) . . ?
C106 C107 C170 123.8(9) . . ?
C109 C108 C107 124.0(11) . . ?
C109 C108 H108 118.0 . . ?
C107 C108 H108 118.0 . . ?
C108 C109 C110 122.7(9) . . ?
C108 C109 H109 118.7 . . ?
C110 C109 H109 118.7 . . ?
C101 C110 C109 126.2(9) . . ?
C101 C110 C105 118.4(9) . . ?
C109 C110 C105 115.4(9) . . ?
N11 C111 C119 121.5(8) . . ?
N11 C111 C101 119.9(8) . . ?
C119 C111 C101 118.5(9) . . ?
C113 C112 N11 121.8(10) . . ?
C113 C112 H112 119.1 . . ?
N11 C112 H112 119.1 . . ?
C112 C113 C114 120.1(9) . . ?
C112 C113 H113 119.9 . . ?
C114 C113 H113 119.9 . . ?
C113 C114 C119 118.1(9) . . ?
C113 C114 C115 124.0(9) . . ?
C119 C114 C115 117.9(10) . . ?
C116 C115 C114 120.8(10) . . ?
C116 C115 H115 119.6 . . ?
C114 C115 H115 119.6 . . ?
C115 C116 C117 120.6(10) . . ?
C115 C116 H116 119.7 . . ?
C117 C116 H116 119.7 . . ?
C118 C117 C116 119.8(13) . . ?
C118 C117 H117 120.1 . . ?
C116 C117 H117 120.1 . . ?
C117 C118 C119 120.9(11) . . ?
C117 C118 H118 119.6 . . ?
C119 C118 H118 119.6 . . ?
C118 C119 C114 119.7(9) . . ?
C118 C119 C111 122.1(9) . . ?
C114 C119 C111 118.1(10) . . ?
C103 C130 C132 113.1(10) . . ?
C103 C130 C131 111.7(9) . . ?
C132 C130 C131 105.7(9) . . ?
C103 C130 C133 111.8(9) . . ?
C132 C130 C133 105.7(9) . . ?
C131 C130 C133 108.4(10) . . ?
C130 C131 H13A 109.5 . . ?
C130 C131 H13B 109.5 . . ?
H13A C131 H13B 109.5 . . ?
C130 C131 H13C 109.5 . . ?
H13A C131 H13C 109.5 . . ?
H13B C131 H13C 109.5 . . ?
C130 C132 H13D 109.5 . . ?
C130 C132 H13E 109.5 . . ?
H13D C132 H13E 109.5 . . ?
C130 C132 H13F 109.5 . . ?
H13D C132 H13F 109.5 . . ?
H13E C132 H13F 109.5 . . ?
C130 C133 H13G 109.5 . . ?
C130 C133 H13H 109.5 . . ?
H13G C133 H13H 109.5 . . ?
C130 C133 H13I 109.5 . . ?
H13G C133 H13I 109.5 . . ?
H13H C133 H13I 109.5 . . ?
C107 C170 C172 113.2(10) . . ?
C107 C170 C171 109.1(9) . . ?
C172 C170 C171 108.5(10) . . ?
C107 C170 C173 107.5(9) . . ?
C172 C170 C173 109.1(10) . . ?
C171 C170 C173 109.4(11) . . ?
C170 C171 H17A 109.5 . . ?
C170 C171 H17B 109.5 . . ?
H17A C171 H17B 109.5 . . ?
C170 C171 H17C 109.5 . . ?
H17A C171 H17C 109.5 . . ?
H17B C171 H17C 109.5 . . ?
C170 C172 H17D 109.5 . . ?
C170 C172 H17E 109.5 . . ?
H17D C172 H17E 109.5 . . ?
C170 C172 H17F 109.5 . . ?
H17D C172 H17F 109.5 . . ?
H17E C172 H17F 109.5 . . ?
C170 C173 H17G 109.5 . . ?
C170 C173 H17H 109.5 . . ?
H17G C173 H17H 109.5 . . ?
C170 C173 H17I 109.5 . . ?
H17G C173 H17I 109.5 . . ?
H17H C173 H17I 109.5 . . ?
C204 C203 H203 128.2 2_765 . ?
C203 C204 H204 116.1 2_765 . ?
C305 C301 H30A 109.5 . . ?
C305 C301 H30B 109.5 . . ?
C305 C301 H30C 109.5 . . ?
C303 C302 H302 118.8 . . ?
C302 C303 C305 125(2) . 2_667 ?
C302 C303 H303 117.3 . . ?
C305 C303 H303 117.3 2_667 . ?
C303 C304 H304 116.2 2_667 . ?
C301 C305 C307 123(2) . 2_667 ?
C301 C305 C303 123(2) . 2_667 ?
C301 C305 C305 177(3) . 2_667 ?
C307 C305 C305 54.2(19) 2_667 2_667 ?
C303 C305 C305 54.2(19) 2_667 2_667 ?
C402 C401 H40A 109.5 . . ?
C402 C401 H40B 109.5 . . ?
H40A C401 H40B 109.5 . . ?
C402 C401 H40C 109.5 . . ?
H40A C401 H40C 109.5 . . ?
H40B C401 H40C 109.5 . . ?
C403 C402 C407 118.5(17) . . ?
C403 C402 C401 121.8(19) . . ?
C407 C402 C401 119.4(17) . . ?
C402 C403 C404 121.4(17) . . ?
C402 C403 H403 119.3 . . ?
C404 C403 H403 119.3 . . ?
C405 C404 C403 118.6(17) . . ?
C405 C404 H404 120.7 . . ?
C403 C404 H404 120.7 . . ?
C404 C405 C406 121(2) . . ?
C404 C405 H405 119.5 . . ?
C406 C405 H405 119.5 . . ?
C407 C406 C405 121.3(18) . . ?
C407 C406 H406 119.3 . . ?
C405 C406 H406 119.3 . . ?
C406 C407 C402 119.1(16) . . ?
C406 C407 H407 120.5 . . ?
C402 C407 H407 120.5 . . ?

loop_
_geom_bond_atom_site_label_1
_geom_bond_atom_site_label_2
_geom_bond_distance
_geom_bond_site_symmetry_2
_geom_bond_publ_flag
Pt1 N1 2.018(7) . ?
Pt1 N11 2.027(7) . ?
Pt1 Cl1 2.290(2) . ?
Pt1 Cl2 2.310(2) . ?
N1 C11 1.330(11) . ?
N1 C19 1.378(10) . ?
O1 C2 1.374(10) . ?
O1 H1 0.83(2) . ?
C1 C2 1.378(12) . ?
C1 C10 1.416(11) . ?
C1 C11 1.505(11) . ?
C2 C3 1.430(12) . ?
C3 C4 1.360(12) . ?
C3 C30 1.519(12) . ?
C4 C5 1.428(12) . ?
C4 H4 0.9500 . ?
C5 C6 1.407(12) . ?
C5 C10 1.420(11) . ?
C6 C7 1.372(12) . ?
C6 H6 0.9500 . ?
C7 C8 1.415(12) . ?
C7 C70 1.540(12) . ?
C8 C9 1.359(12) . ?
C8 H8 0.9500 . ?
C9 C10 1.419(12) . ?
C9 H9 0.9500 . ?
C11 C12 1.401(12) . ?
C12 C13 1.410(12) . ?
C12 C17 1.432(12) . ?
C13 C14 1.358(12) . ?
C13 H13 0.9500 . ?
C14 C15 1.438(14) . ?
C14 H14 0.9500 . ?
C15 C16 1.347(14) . ?
C15 H15 0.9500 . ?
C16 C17 1.409(12) . ?
C16 H16 0.9500 . ?
C17 C18 1.420(12) . ?
C18 C19 1.339(12) . ?
C18 H18 0.9500 . ?
C19 H19 0.9500 . ?
C30 C32 1.536(14) . ?
C30 C31 1.541(13) . ?
C30 C33 1.547(15) . ?
C31 H31A 0.9800 . ?
C31 H31B 0.9800 . ?
C31 H31C 0.9800 . ?
C32 H32A 0.9800 . ?
C32 H32B 0.9800 . ?
C32 H32C 0.9800 . ?
C33 H33A 0.9800 . ?
C33 H33B 0.9800 . ?
C33 H33C 0.9800 . ?
C70 C71 1.526(14) . ?
C70 C72 1.528(15) . ?
C70 C73 1.546(13) . ?
C71 H71A 0.9800 . ?
C71 H71B 0.9800 . ?
C71 H71C 0.9800 . ?
C72 H72A 0.9800 . ?
C72 H72B 0.9800 . ?
C72 H72C 0.9800 . ?
C73 H73A 0.9800 . ?
C73 H73B 0.9800 . ?
C73 H73C 0.9800 . ?
N11 C111 1.323(12) . ?
N11 C112 1.380(11) . ?
O11 C102 1.342(12) . ?
O11 H11 0.86(2) . ?
C101 C102 1.370(14) . ?
C101 C110 1.378(14) . ?
C101 C111 1.526(13) . ?
C102 C103 1.472(14) . ?
C103 C104 1.348(14) . ?
C103 C130 1.501(15) . ?
C104 C105 1.418(14) . ?
C104 H104 0.9500 . ?
C105 C106 1.365(14) . ?
C105 C110 1.455(13) . ?
C106 C107 1.431(14) . ?
C106 H106 0.9500 . ?
C107 C108 1.412(14) . ?
C107 C170 1.499(14) . ?
C108 C109 1.345(13) . ?
C108 H108 0.9500 . ?
C109 C110 1.406(13) . ?
C109 H109 0.9500 . ?
C111 C119 1.426(12) . ?
C112 C113 1.351(13) . ?
C112 H112 0.9500 . ?
C113 C114 1.409(15) . ?
C113 H113 0.9500 . ?
C114 C119 1.409(13) . ?
C114 C115 1.422(14) . ?
C115 C116 1.354(17) . ?
C115 H115 0.9500 . ?
C116 C117 1.397(17) . ?
C116 H116 0.9500 . ?
C117 C118 1.366(15) . ?
C117 H117 0.9500 . ?
C118 C119 1.395(15) . ?
C118 H118 0.9500 . ?
C130 C132 1.552(16) . ?
C130 C131 1.555(15) . ?
C130 C133 1.568(15) . ?
C131 H13A 0.9800 . ?
C131 H13B 0.9800 . ?
C131 H13C 0.9800 . ?
C132 H13D 0.9800 . ?
C132 H13E 0.9800 . ?
C132 H13F 0.9800 . ?
C133 H13G 0.9800 . ?
C133 H13H 0.9800 . ?
C133 H13I 0.9800 . ?
C170 C172 1.519(15) . ?
C170 C171 1.540(16) . ?
C170 C173 1.542(15) . ?
C171 H17A 0.9800 . ?
C171 H17B 0.9800 . ?
C171 H17C 0.9800 . ?
C172 H17D 0.9800 . ?
C172 H17E 0.9800 . ?
C172 H17F 0.9800 . ?
C173 H17G 0.9800 . ?
C173 H17H 0.9800 . ?
C173 H17I 0.9800 . ?
C201 C202 1.17(4) . ?
C201 H20A 0.9800 . ?
C201 H20B 0.9800 . ?
C201 H20C 0.9800 . ?
C203 C204 1.368(16) 2_765 ?
C203 H203 0.9500 . ?
C204 C203 1.368(16) 2_765 ?
C204 H204 0.9500 . ?
C301 C305 1.34(3) . ?
C301 H30A 0.9800 . ?
C301 H30B 0.9800 . ?
C301 H30C 0.9800 . ?
C302 C303 1.40(2) . ?
C302 H302 0.9500 . ?
C303 C305 1.42(4) 2_667 ?
C303 H303 0.9500 . ?
C304 C303 1.28(4) 2_667 ?
C304 H304 0.9500 . ?
C305 C307 1.42(4) 2_667 ?
C305 C303 1.42(4) 2_667 ?
C305 C305 1.64(7) 2_667 ?
C401 C402 1.46(2) . ?
C401 H40A 0.9800 . ?
C401 H40B 0.9800 . ?
C401 H40C 0.9800 . ?
C402 C403 1.37(2) . ?
C402 C407 1.40(2) . ?
C403 C404 1.41(3) . ?
C403 H403 0.9500 . ?
C404 C405 1.33(3) . ?
C404 H404 0.9500 . ?
C405 C406 1.38(2) . ?
C405 H405 0.9500 . ?
C406 C407 1.37(2) . ?
C406 H406 0.9500 . ?
C407 H407 0.9500 . ?

loop_
_geom_hbond_atom_site_label_D
_geom_hbond_atom_site_label_H
_geom_hbond_atom_site_label_A
_geom_hbond_distance_DH
_geom_hbond_distance_HA
_geom_hbond_distance_DA
_geom_hbond_angle_DHA
_geom_hbond_site_symmetry_A
O1 H1 Cl2 0.83(2) 2.72(8) 3.089(7) 109(6) .
O11 H11 Cl2 0.86(2) 2.73(7) 3.470(8) 145(11) .

loop_
_geom_torsion_atom_site_label_1
_geom_torsion_atom_site_label_2
_geom_torsion_atom_site_label_3
_geom_torsion_atom_site_label_4
_geom_torsion
_geom_torsion_site_symmetry_1
_geom_torsion_site_symmetry_2
_geom_torsion_site_symmetry_3
_geom_torsion_site_symmetry_4
_geom_torsion_publ_flag
Cl1 Pt1 N1 C11 97.0(7) . . . . ?
Cl2 Pt1 N1 C11 -81.2(7) . . . . ?
Cl1 Pt1 N1 C19 -78.5(6) . . . . ?
Cl2 Pt1 N1 C19 103.3(6) . . . . ?
C10 C1 C2 O1 178.8(7) . . . . ?
C11 C1 C2 O1 -8.5(12) . . . . ?
C10 C1 C2 C3 -2.5(13) . . . . ?
C11 C1 C2 C3 170.2(8) . . . . ?
O1 C2 C3 C4 -179.4(8) . . . . ?
C1 C2 C3 C4 1.9(13) . . . . ?
O1 C2 C3 C30 1.5(13) . . . . ?
C1 C2 C3 C30 -177.2(8) . . . . ?
C2 C3 C4 C5 0.2(13) . . . . ?
C30 C3 C4 C5 179.3(9) . . . . ?
C3 C4 C5 C6 177.9(9) . . . . ?
C3 C4 C5 C10 -1.6(13) . . . . ?
C10 C5 C6 C7 -1.1(13) . . . . ?
C4 C5 C6 C7 179.3(8) . . . . ?
C5 C6 C7 C8 0.4(12) . . . . ?
C5 C6 C7 C70 -179.3(8) . . . . ?
C6 C7 C8 C9 -0.7(13) . . . . ?
C70 C7 C8 C9 179.0(8) . . . . ?
C7 C8 C9 C10 1.7(13) . . . . ?
C2 C1 C10 C9 -179.6(8) . . . . ?
C11 C1 C10 C9 7.8(12) . . . . ?
C2 C1 C10 C5 1.0(12) . . . . ?
C11 C1 C10 C5 -171.6(8) . . . . ?
C8 C9 C10 C1 178.3(8) . . . . ?
C8 C9 C10 C5 -2.3(12) . . . . ?
C6 C5 C10 C1 -178.6(8) . . . . ?
C4 C5 C10 C1 1.0(11) . . . . ?
C6 C5 C10 C9 2.0(12) . . . . ?
C4 C5 C10 C9 -178.4(8) . . . . ?
C19 N1 C11 C12 -1.6(12) . . . . ?
Pt1 N1 C11 C12 -176.9(6) . . . . ?
C19 N1 C11 C1 178.8(7) . . . . ?
Pt1 N1 C11 C1 3.5(10) . . . . ?
C2 C1 C11 N1 94.5(10) . . . . ?
C10 C1 C11 N1 -92.7(10) . . . . ?
C2 C1 C11 C12 -85.1(10) . . . . ?
C10 C1 C11 C12 87.7(10) . . . . ?
N1 C11 C12 C13 -178.8(8) . . . . ?
C1 C11 C12 C13 0.8(12) . . . . ?
N1 C11 C12 C17 2.7(12) . . . . ?
C1 C11 C12 C17 -177.7(7) . . . . ?
C11 C12 C13 C14 -179.3(9) . . . . ?
C17 C12 C13 C14 -0.7(13) . . . . ?
C12 C13 C14 C15 0.7(15) . . . . ?
C13 C14 C15 C16 -0.3(15) . . . . ?
C14 C15 C16 C17 0.0(15) . . . . ?
C15 C16 C17 C18 -178.9(9) . . . . ?
C15 C16 C17 C12 0.0(13) . . . . ?
C11 C12 C17 C16 179.0(8) . . . . ?
C13 C12 C17 C16 0.4(12) . . . . ?
C11 C12 C17 C18 -2.0(12) . . . . ?
C13 C12 C17 C18 179.4(8) . . . . ?
C16 C17 C18 C19 179.4(8) . . . . ?
C12 C17 C18 C19 0.4(12) . . . . ?
C17 C18 C19 N1 0.7(13) . . . . ?
C11 N1 C19 C18 -0.1(13) . . . . ?
Pt1 N1 C19 C18 175.7(7) . . . . ?
C4 C3 C30 C32 -122.2(10) . . . . ?
C2 C3 C30 C32 56.8(12) . . . . ?
C4 C3 C30 C31 -1.8(13) . . . . ?
C2 C3 C30 C31 177.2(8) . . . . ?
C4 C3 C30 C33 115.7(10) . . . . ?
C2 C3 C30 C33 -65.2(11) . . . . ?
C6 C7 C70 C71 -3.2(13) . . . . ?
C8 C7 C70 C71 177.1(9) . . . . ?
C6 C7 C70 C72 118.0(10) . . . . ?
C8 C7 C70 C72 -61.6(11) . . . . ?
C6 C7 C70 C73 -122.4(10) . . . . ?
C8 C7 C70 C73 58.0(12) . . . . ?
Cl1 Pt1 N11 C111 106.8(8) . . . . ?
Cl2 Pt1 N11 C111 -75.1(8) . . . . ?
Cl1 Pt1 N11 C112 -65.1(6) . . . . ?
Cl2 Pt1 N11 C112 113.1(6) . . . . ?
C110 C101 C102 O11 -179.3(9) . . . . ?
C111 C101 C102 O11 0.8(14) . . . . ?
C110 C101 C102 C103 -2.7(14) . . . . ?
C111 C101 C102 C103 177.4(8) . . . . ?
O11 C102 C103 C104 -179.1(8) . . . . ?
C101 C102 C103 C104 4.1(13) . . . . ?
O11 C102 C103 C130 -1.8(13) . . . . ?
C101 C102 C103 C130 -178.6(9) . . . . ?
C102 C103 C104 C105 -1.1(14) . . . . ?
C130 C103 C104 C105 -178.3(9) . . . . ?
C103 C104 C105 C106 177.0(9) . . . . ?
C103 C104 C105 C110 -3.3(13) . . . . ?
C104 C105 C106 C107 176.5(8) . . . . ?
C110 C105 C106 C107 -3.1(14) . . . . ?
C105 C106 C107 C108 1.3(13) . . . . ?
C105 C106 C107 C170 178.6(9) . . . . ?
C106 C107 C108 C109 -0.5(14) . . . . ?
C170 C107 C108 C109 -177.9(9) . . . . ?
C107 C108 C109 C110 1.8(15) . . . . ?
C102 C101 C110 C109 178.6(9) . . . . ?
C111 C101 C110 C109 -1.5(14) . . . . ?
C102 C101 C110 C105 -1.8(14) . . . . ?
C111 C101 C110 C105 178.1(8) . . . . ?
C108 C109 C110 C101 176.2(9) . . . . ?
C108 C109 C110 C105 -3.4(13) . . . . ?
C106 C105 C110 C101 -175.6(8) . . . . ?
C104 C105 C110 C101 4.7(12) . . . . ?
C106 C105 C110 C109 4.0(13) . . . . ?
C104 C105 C110 C109 -175.7(8) . . . . ?
C112 N11 C111 C119 2.5(15) . . . . ?
Pt1 N11 C111 C119 -169.1(8) . . . . ?
C112 N11 C111 C101 -175.3(9) . . . . ?
Pt1 N11 C111 C101 13.0(13) . . . . ?
C102 C101 C111 N11 100.4(12) . . . . ?
C110 C101 C111 N11 -79.5(12) . . . . ?
C102 C101 C111 C119 -77.5(12) . . . . ?
C110 C101 C111 C119 102.6(11) . . . . ?
C111 N11 C112 C113 -3.1(14) . . . . ?
Pt1 N11 C112 C113 168.9(7) . . . . ?
N11 C112 C113 C114 -1.7(14) . . . . ?
C112 C113 C114 C119 6.9(15) . . . . ?
C112 C113 C114 C115 -175.4(9) . . . . ?
C113 C114 C115 C116 179.7(11) . . . . ?
C119 C114 C115 C116 -2.5(16) . . . . ?
C114 C115 C116 C117 6(2) . . . . ?
C115 C116 C117 C118 -4(2) . . . . ?
C116 C117 C118 C119 -1(2) . . . . ?
C117 C118 C119 C114 4(2) . . . . ?
C117 C118 C119 C111 -172.9(13) . . . . ?
C113 C114 C119 C118 175.7(11) . . . . ?
C115 C114 C119 C118 -2.2(16) . . . . ?
C113 C114 C119 C111 -7.3(15) . . . . ?
C115 C114 C119 C111 174.8(10) . . . . ?
N11 C111 C119 C118 179.7(11) . . . . ?
C101 C111 C119 C118 -2.4(17) . . . . ?
N11 C111 C119 C114 2.7(16) . . . . ?
C101 C111 C119 C114 -179.4(9) . . . . ?
C104 C103 C130 C132 -2.5(14) . . . . ?
C102 C103 C130 C132 -179.6(9) . . . . ?
C104 C103 C130 C131 116.6(11) . . . . ?
C102 C103 C130 C131 -60.5(12) . . . . ?
C104 C103 C130 C133 -121.8(11) . . . . ?
C102 C103 C130 C133 61.1(12) . . . . ?
C108 C107 C170 C172 177.1(10) . . . . ?
C106 C107 C170 C172 0.0(14) . . . . ?
C108 C107 C170 C171 56.1(13) . . . . ?
C106 C107 C170 C171 -121.0(11) . . . . ?
C108 C107 C170 C173 -62.3(13) . . . . ?
C106 C107 C170 C173 120.6(11) . . . . ?
C407 C402 C403 C404 -4(2) . . . . ?
C401 C402 C403 C404 -177.5(17) . . . . ?
C402 C403 C404 C405 2(2) . . . . ?
C403 C404 C405 C406 -1(3) . . . . ?
C404 C405 C406 C407 1(3) . . . . ?
C405 C406 C407 C402 -2(3) . . . . ?
C403 C402 C407 C406 4(2) . . . . ?
C401 C402 C407 C406 177.6(17) . . . . ?
